data_1564737
loop_
_publ_author_name
'Jin, Shengfei'
'Haug, Graham C.'
'Trevino, Ramon'
'Nguyen, Viet D.'
'Arman, Hadi'
'Larionov, Oleg V.'

_publ_section_title
;
 Photoinduced C(sp3)--H Sulfination Empowers a Direct and Chemoselective
 Introduction of the Sulfonyl Group
;
_journal_name_full 'Chemical Science'
_journal_paper_doi 10.1039/D1SC04245A
_journal_year 2021
_chemical_absolute_configuration ad
_chemical_formula_moiety 'C14 H21 N O3 S'
_chemical_formula_sum 'C14 H21 N O3 S'
_chemical_formula_weight 283.38
_space_group_crystal_system orthorhombic
_space_group_IT_number 19
_space_group_name_Hall 'P 2ac 2ab'
_space_group_name_H-M_alt 'P 21 21 21'
_atom_sites_solution_hydrogens mixed
_atom_sites_solution_primary dual
_audit_creation_date 2018-05-17
_audit_creation_method
;
Olex2 1.2
(compiled 2018.04.26 svn.r3504 for OlexSys, GUI svn.r5492)
;
_audit_update_record
;
2021-06-23 deposited with the CCDC.	2021-09-28 downloaded from the CCDC.
;
_cell_angle_alpha 90
_cell_angle_beta 90
_cell_angle_gamma 90
_cell_formula_units_Z 4
_cell_length_a 9.1940(2)
_cell_length_b 10.5230(3)
_cell_length_c 15.2153(4)
_cell_measurement_reflns_used 7797
_cell_measurement_temperature 98(2)
_cell_measurement_theta_max 28.6990
_cell_measurement_theta_min 2.5680
_cell_volume 1472.06(7)
_computing_cell_refinement 'CrysAlisPro 1.171.39.28e (Rigaku OD, 2015)'
_computing_data_collection 'CrysAlisPro 1.171.39.28e (Rigaku OD, 2015)'
_computing_data_reduction 'CrysAlisPro 1.171.39.28e (Rigaku OD, 2015)'
_computing_molecular_graphics 'Olex2 (Dolomanov et al., 2009)'
_computing_publication_material 'Olex2 (Dolomanov et al., 2009)'
_computing_structure_refinement 'ShelXL (Sheldrick, 2015)'
_computing_structure_solution 'ShelXT (Sheldrick, 2015)'
_diffrn_ambient_temperature 98(2)
_diffrn_detector 'CCD plate'
_diffrn_measured_fraction_theta_full 0.999
_diffrn_measured_fraction_theta_max 0.993
_diffrn_measurement_details
;
List of Runs (angles in degrees, time in seconds):

  # Type    Start    End  Width  t~exp~   \w     \q     \k     \f   Frames
#--------------------------------------------------------------------------
  1  \w    -96.00  31.00   1.00   50.00    --   -7.50 -18.00   5.00  127
  2  \w    -20.00  71.00   1.00   50.00    --    4.20  38.00  60.00   91
  3  \w    -89.00  16.00   1.00   50.00    --   -7.50 -38.00-180.00  105
;
_diffrn_measurement_device 'four-circle diffractometer'
_diffrn_measurement_device_type 'XtaLAB AFC12 (RCD3): Kappa single'
_diffrn_measurement_method '\w scans'
_diffrn_orient_matrix_type 'CrysAlisPro convention (1999,Acta A55,543-557)'
_diffrn_orient_matrix_UB_11 0.0726704000
_diffrn_orient_matrix_UB_12 0.0226063000
_diffrn_orient_matrix_UB_13 -0.0000876000
_diffrn_orient_matrix_UB_21 0.0251033000
_diffrn_orient_matrix_UB_22 -0.0614651000
_diffrn_orient_matrix_UB_23 0.0116774000
_diffrn_orient_matrix_UB_31 0.0063495000
_diffrn_orient_matrix_UB_32 -0.0159001000
_diffrn_orient_matrix_UB_33 -0.0451411000
_diffrn_radiation_monochromator graphite
_diffrn_radiation_probe x-ray
_diffrn_radiation_type MoK\a
_diffrn_radiation_wavelength 0.71073
_diffrn_reflns_av_R_equivalents 0.0320
_diffrn_reflns_av_unetI/netI 0.0298
_diffrn_reflns_Laue_measured_fraction_full 0.999
_diffrn_reflns_Laue_measured_fraction_max 0.993
_diffrn_reflns_limit_h_max 11
_diffrn_reflns_limit_h_min -11
_diffrn_reflns_limit_k_max 13
_diffrn_reflns_limit_k_min -13
_diffrn_reflns_limit_l_max 19
_diffrn_reflns_limit_l_min -14
_diffrn_reflns_number 14833
_diffrn_reflns_point_group_measured_fraction_full 1.000
_diffrn_reflns_point_group_measured_fraction_max 0.987
_diffrn_reflns_theta_full 25.242
_diffrn_reflns_theta_max 27.497
_diffrn_reflns_theta_min 2.353
_diffrn_source 'fine-focus sealed X-ray tube'
_diffrn_source_type 'Enhance (Mo) X-ray Source'
_exptl_absorpt_coefficient_mu 0.224
_exptl_absorpt_correction_T_max 1.00000
_exptl_absorpt_correction_T_min 0.94384
_exptl_absorpt_correction_type multi-scan
_exptl_absorpt_process_details
;
CrysAlisPro 1.171.39.28e (Rigaku Oxford Diffraction, 2015)
Empirical absorption correction using spherical harmonics,
 implemented in SCALE3 ABSPACK scaling algorithm.
;
_exptl_crystal_colour 'clear colourless'
_exptl_crystal_colour_lustre clear
_exptl_crystal_colour_primary colourless
_exptl_crystal_density_diffrn 1.279
_exptl_crystal_description block
_exptl_crystal_F_000 608
_exptl_crystal_size_max 0.33
_exptl_crystal_size_mid 0.2
_exptl_crystal_size_min 0.03
_refine_diff_density_max 0.291
_refine_diff_density_min -0.271
_refine_diff_density_rms 0.044
_refine_ls_abs_structure_details
;
 Flack x determined using 1288 quotients [(I+)-(I-)]/[(I+)+(I-)]
 (Parsons, Flack and Wagner, Acta Cryst. B69 (2013) 249-259).
;
_refine_ls_abs_structure_Flack 0.00(2)
_refine_ls_extinction_method none
_refine_ls_goodness_of_fit_ref 1.059
_refine_ls_hydrogen_treatment constr
_refine_ls_matrix_type full
_refine_ls_number_parameters 174
_refine_ls_number_reflns 3329
_refine_ls_number_restraints 0
_refine_ls_restrained_S_all 1.059
_refine_ls_R_factor_all 0.0345
_refine_ls_R_factor_gt 0.0333
_refine_ls_shift/su_max 0.000
_refine_ls_shift/su_mean 0.000
_refine_ls_structure_factor_coef Fsqd
_refine_ls_weighting_details 'w=1/[\s^2^(Fo^2^)+(0.0400P)^2^+0.4000P] where P=(Fo^2^+2Fc^2^)/3'
_refine_ls_weighting_scheme calc
_refine_ls_wR_factor_gt 0.0779
_refine_ls_wR_factor_ref 0.0786
_reflns_Friedel_coverage 0.732
_reflns_Friedel_fraction_full 1.000
_reflns_Friedel_fraction_max 0.979
_reflns_number_gt 3267
_reflns_number_total 3329
_reflns_threshold_expression 'I > 2\s(I)'
_cod_data_source_file d1sc04245a2.cif
_cod_data_source_block cd1695c
_cod_database_code 1564737
_shelx_shelxl_version_number 2016/6
_chemical_oxdiff_formula C12H20NSO2
_shelx_space_group_comment
;
The symmetry employed for this shelxl refinement is uniquely defined
by the following loop, which should always be used as a source of
symmetry information in preference to the above space-group names.
They are only intended as comments.
;
_shelx_estimated_absorpt_t_max 0.993
_shelx_estimated_absorpt_t_min 0.930
_reflns_odcompleteness_completeness 99.83
_reflns_odcompleteness_iscentric 1
_reflns_odcompleteness_theta 26.32
_olex2_refinement_description
;
1. Fixed Uiso
 At 1.2 times of:
  All C(H) groups, All C(H,H) groups, All N(H) groups
 At 1.5 times of:
  All C(H,H,H) groups
2.a Riding coordinates:
 N1(H1)
2.b Ternary CH refined with riding coordinates:
 C6(H6), C1(H1A)
2.c Secondary CH2 refined with riding coordinates:
 C3(H3A,H3B), C4(H4A,H4B), C5(H5A,H5B), C2(H2A,H2B)
2.d Aromatic/amide H refined with riding coordinates:
 C8(H8), C11(H11), C12(H12), C9(H9)
2.e Idealised Me refined as rotating group:
 C13(H13A,H13B,H13C), C14(H14A,H14B,H14C)
;
_olex2_exptl_crystal_mounting_method 'nylon loop'
_olex2_submission_special_instructions 'No special instructions were received'
_oxdiff_exptl_absorpt_empirical_details
;
Empirical correction (ABSPACK) includes:
- Absorption correction using spherical harmonics
- Frame scaling
;
_oxdiff_exptl_absorpt_empirical_full_max 1.097
_oxdiff_exptl_absorpt_empirical_full_min 0.869

loop_
_space_group_symop_operation_xyz
'x, y, z'
'-x+1/2, -y, z+1/2'
'-x, y+1/2, -z+1/2'
'x+1/2, -y+1/2, -z'

loop_
_atom_site_label
_atom_site_type_symbol
_atom_site_fract_x
_atom_site_fract_y
_atom_site_fract_z
_atom_site_U_iso_or_equiv
_atom_site_adp_type
_atom_site_occupancy
_atom_site_site_symmetry_order
_atom_site_calc_flag
_atom_site_refinement_flags_posn
_atom_site_refinement_flags_adp
_atom_site_refinement_flags_occupancy
_atom_site_disorder_assembly
_atom_site_disorder_group
S1 S 0.41468(5) 0.71705(5) 0.42625(3) 0.01297(13) Uani 1 1 d . . . . .
O2 O 0.51436(18) 0.80521(16) 0.38595(10) 0.0197(4) Uani 1 1 d . . . . .
O1 O 0.26144(15) 0.74770(16) 0.42545(11) 0.0217(4) Uani 1 1 d . . . . .
O3 O 0.60775(17) 0.11855(15) 0.59236(10) 0.0197(4) Uani 1 1 d . . . . .
N1 N 0.46402(19) 0.70502(17) 0.52742(11) 0.0134(4) Uani 1 1 d . . . . .
H1 H 0.555890 0.689991 0.529691 0.016 Uiso 1 1 d R . . . .
C7 C 0.4430(2) 0.4881(2) 0.59214(12) 0.0133(4) Uani 1 1 d . . . . .
C6 C 0.3883(2) 0.6237(2) 0.59252(13) 0.0146(4) Uani 1 1 d . . . . .
H6 H 0.282284 0.622793 0.577842 0.018 Uiso 1 1 calc R . . . .
C8 C 0.3489(2) 0.3863(2) 0.58057(14) 0.0154(4) Uani 1 1 d . . . . .
H8 H 0.248072 0.402591 0.572684 0.018 Uiso 1 1 calc R . . . .
C11 C 0.6421(3) 0.3377(2) 0.60289(14) 0.0167(5) Uani 1 1 d . . . . .
H11 H 0.743050 0.321462 0.610310 0.020 Uiso 1 1 calc R . . . .
C12 C 0.5911(3) 0.4612(2) 0.60359(13) 0.0149(4) Uani 1 1 d . . . . .
H12 H 0.657702 0.529159 0.611983 0.018 Uiso 1 1 calc R . . . .
C9 C 0.3979(2) 0.2609(2) 0.58016(14) 0.0172(4) Uani 1 1 d . . . . .
H9 H 0.331238 0.192819 0.572367 0.021 Uiso 1 1 calc R . . . .
C10 C 0.5456(2) 0.2367(2) 0.59130(13) 0.0156(4) Uani 1 1 d . . . . .
C1 C 0.4314(2) 0.5664(2) 0.37408(14) 0.0152(4) Uani 1 1 d . . . . .
H1A H 0.367053 0.503504 0.404324 0.018 Uiso 1 1 calc R . . . .
C3 C 0.6290(3) 0.4931(3) 0.27813(15) 0.0267(6) Uani 1 1 d . . . . .
H3A H 0.733009 0.511402 0.266923 0.032 Uiso 1 1 calc R . . . .
H3B H 0.608558 0.403867 0.261701 0.032 Uiso 1 1 calc R . . . .
C13 C 0.4072(3) 0.6870(2) 0.68238(14) 0.0214(5) Uani 1 1 d . . . . .
H13A H 0.511008 0.697692 0.694847 0.032 Uiso 1 1 calc GR . . . .
H13B H 0.362998 0.633421 0.727830 0.032 Uiso 1 1 calc GR . . . .
H13C H 0.359534 0.770278 0.682010 0.032 Uiso 1 1 calc GR . . . .
C4 C 0.5318(3) 0.5842(3) 0.22712(15) 0.0243(6) Uani 1 1 d . . . . .
H4A H 0.520905 0.556719 0.165236 0.029 Uiso 1 1 calc R . . . .
H4B H 0.571261 0.671702 0.228367 0.029 Uiso 1 1 calc R . . . .
C5 C 0.3875(3) 0.5762(3) 0.27605(15) 0.0223(5) Uani 1 1 d . . . . .
H5A H 0.331642 0.500463 0.257459 0.027 Uiso 1 1 calc R . . . .
H5B H 0.328007 0.653109 0.265382 0.027 Uiso 1 1 calc R . . . .
C2 C 0.5901(3) 0.5176(2) 0.37526(14) 0.0211(5) Uani 1 1 d . . . . .
H2A H 0.655860 0.582113 0.401090 0.025 Uiso 1 1 calc R . . . .
H2B H 0.597812 0.438346 0.409960 0.025 Uiso 1 1 calc R . . . .
C14 C 0.5130(3) 0.0119(2) 0.5840(2) 0.0330(7) Uani 1 1 d . . . . .
H14A H 0.463579 0.015230 0.527010 0.049 Uiso 1 1 calc GR . . . .
H14B H 0.440559 0.013826 0.631261 0.049 Uiso 1 1 calc GR . . . .
H14C H 0.569766 -0.066734 0.588101 0.049 Uiso 1 1 calc GR . . . .

loop_
_atom_site_aniso_label
_atom_site_aniso_U_11
_atom_site_aniso_U_22
_atom_site_aniso_U_33
_atom_site_aniso_U_23
_atom_site_aniso_U_13
_atom_site_aniso_U_12
S1 0.0115(2) 0.0116(2) 0.0159(2) 0.0030(2) -0.00036(19) 0.0006(2)
O2 0.0222(8) 0.0177(9) 0.0192(8) 0.0052(7) 0.0014(6) -0.0055(7)
O1 0.0147(7) 0.0242(9) 0.0263(8) 0.0038(7) -0.0006(6) 0.0065(6)
O3 0.0192(9) 0.0113(7) 0.0285(9) -0.0007(6) 0.0039(7) -0.0003(7)
N1 0.0116(8) 0.0128(9) 0.0157(8) 0.0014(7) -0.0002(6) -0.0001(7)
C7 0.0162(11) 0.0156(10) 0.0079(9) 0.0013(8) 0.0002(7) -0.0015(8)
C6 0.0136(10) 0.0143(10) 0.0159(10) 0.0010(8) 0.0019(8) -0.0026(8)
C8 0.0110(9) 0.0174(11) 0.0177(10) 0.0011(9) -0.0005(9) -0.0015(8)
C11 0.0132(10) 0.0190(12) 0.0181(10) 0.0030(9) -0.0009(8) -0.0011(9)
C12 0.0150(10) 0.0138(10) 0.0160(9) 0.0023(8) -0.0034(9) -0.0060(9)
C9 0.0154(10) 0.0153(10) 0.0208(10) -0.0010(8) -0.0005(9) -0.0068(9)
C10 0.0203(10) 0.0139(11) 0.0127(10) 0.0003(8) 0.0028(8) 0.0002(9)
C1 0.0146(10) 0.0135(10) 0.0174(10) -0.0013(8) 0.0001(8) -0.0003(9)
C3 0.0269(13) 0.0332(15) 0.0199(11) -0.0094(11) 0.0031(10) 0.0054(11)
C13 0.0286(12) 0.0187(11) 0.0169(10) -0.0026(9) 0.0062(10) -0.0021(11)
C4 0.0257(12) 0.0316(15) 0.0155(11) -0.0048(10) 0.0012(9) -0.0030(11)
C5 0.0212(12) 0.0287(14) 0.0170(11) -0.0012(9) -0.0041(9) -0.0040(11)
C2 0.0214(11) 0.0242(12) 0.0175(10) -0.0031(9) -0.0008(10) 0.0084(11)
C14 0.0287(14) 0.0125(12) 0.0577(19) -0.0060(12) 0.0039(13) -0.0024(10)

loop_
_atom_type_symbol
_atom_type_description
_atom_type_scat_dispersion_real
_atom_type_scat_dispersion_imag
_atom_type_scat_source
C C 0.0033 0.0016 'International Tables Vol C Tables 4.2.6.8 and 6.1.1.4'
H H 0.0000 0.0000 'International Tables Vol C Tables 4.2.6.8 and 6.1.1.4'
N N 0.0061 0.0033 'International Tables Vol C Tables 4.2.6.8 and 6.1.1.4'
O O 0.0106 0.0060 'International Tables Vol C Tables 4.2.6.8 and 6.1.1.4'
S S 0.1246 0.1234 'International Tables Vol C Tables 4.2.6.8 and 6.1.1.4'

loop_
_geom_angle_atom_site_label_1
_geom_angle_atom_site_label_2
_geom_angle_atom_site_label_3
_geom_angle
_geom_angle_site_symmetry_1
_geom_angle_site_symmetry_3
_geom_angle_publ_flag
O2 S1 O1 118.21(10) . . ?
O2 S1 N1 106.16(9) . . ?
O2 S1 C1 109.19(10) . . ?
O1 S1 N1 107.47(9) . . ?
O1 S1 C1 106.22(10) . . ?
N1 S1 C1 109.40(10) . . ?
C10 O3 C14 117.31(18) . . ?
S1 N1 H1 109.2 . . ?
C6 N1 S1 123.50(14) . . ?
C6 N1 H1 109.2 . . ?
C8 C7 C6 121.40(19) . . ?
C8 C7 C12 117.8(2) . . ?
C12 C7 C6 120.84(18) . . ?
N1 C6 C7 112.70(17) . . ?
N1 C6 H6 108.3 . . ?
N1 C6 C13 107.01(17) . . ?
C7 C6 H6 108.3 . . ?
C7 C6 C13 112.09(17) . . ?
C13 C6 H6 108.3 . . ?
C7 C8 H8 119.0 . . ?
C7 C8 C9 121.96(19) . . ?
C9 C8 H8 119.0 . . ?
C12 C11 H11 120.0 . . ?
C12 C11 C10 120.1(2) . . ?
C10 C11 H11 120.0 . . ?
C7 C12 H12 119.4 . . ?
C11 C12 C7 121.2(2) . . ?
C11 C12 H12 119.4 . . ?
C8 C9 H9 120.4 . . ?
C10 C9 C8 119.20(19) . . ?
C10 C9 H9 120.4 . . ?
O3 C10 C11 115.12(19) . . ?
O3 C10 C9 125.1(2) . . ?
C9 C10 C11 119.8(2) . . ?
S1 C1 H1A 109.5 . . ?
C5 C1 S1 110.34(16) . . ?
C5 C1 H1A 109.5 . . ?
C2 C1 S1 111.83(15) . . ?
C2 C1 H1A 109.5 . . ?
C2 C1 C5 106.20(17) . . ?
H3A C3 H3B 108.9 . . ?
C4 C3 H3A 110.9 . . ?
C4 C3 H3B 110.9 . . ?
C4 C3 C2 104.30(19) . . ?
C2 C3 H3A 110.9 . . ?
C2 C3 H3B 110.9 . . ?
C6 C13 H13A 109.5 . . ?
C6 C13 H13B 109.5 . . ?
C6 C13 H13C 109.5 . . ?
H13A C13 H13B 109.5 . . ?
H13A C13 H13C 109.5 . . ?
H13B C13 H13C 109.5 . . ?
C3 C4 H4A 111.1 . . ?
C3 C4 H4B 111.1 . . ?
C3 C4 C5 103.1(2) . . ?
H4A C4 H4B 109.1 . . ?
C5 C4 H4A 111.1 . . ?
C5 C4 H4B 111.1 . . ?
C1 C5 H5A 110.9 . . ?
C1 C5 H5B 110.9 . . ?
C4 C5 C1 104.33(18) . . ?
C4 C5 H5A 110.9 . . ?
C4 C5 H5B 110.9 . . ?
H5A C5 H5B 108.9 . . ?
C1 C2 H2A 110.7 . . ?
C1 C2 H2B 110.7 . . ?
C3 C2 C1 105.26(18) . . ?
C3 C2 H2A 110.7 . . ?
C3 C2 H2B 110.7 . . ?
H2A C2 H2B 108.8 . . ?
O3 C14 H14A 109.5 . . ?
O3 C14 H14B 109.5 . . ?
O3 C14 H14C 109.5 . . ?
H14A C14 H14B 109.5 . . ?
H14A C14 H14C 109.5 . . ?
H14B C14 H14C 109.5 . . ?

loop_
_geom_bond_atom_site_label_1
_geom_bond_atom_site_label_2
_geom_bond_distance
_geom_bond_site_symmetry_2
_geom_bond_publ_flag
S1 O2 1.4409(16) . ?
S1 O1 1.4454(15) . ?
S1 N1 1.6098(17) . ?
S1 C1 1.780(2) . ?
O3 C10 1.368(3) . ?
O3 C14 1.427(3) . ?
N1 H1 0.8600 . ?
N1 C6 1.483(3) . ?
C7 C6 1.513(3) . ?
C7 C8 1.388(3) . ?
C7 C12 1.402(3) . ?
C6 H6 1.0000 . ?
C6 C13 1.531(3) . ?
C8 H8 0.9500 . ?
C8 C9 1.395(3) . ?
C11 H11 0.9500 . ?
C11 C12 1.382(3) . ?
C11 C10 1.396(3) . ?
C12 H12 0.9500 . ?
C9 H9 0.9500 . ?
C9 C10 1.392(3) . ?
C1 H1A 1.0000 . ?
C1 C5 1.549(3) . ?
C1 C2 1.547(3) . ?
C3 H3A 0.9900 . ?
C3 H3B 0.9900 . ?
C3 C4 1.523(4) . ?
C3 C2 1.542(3) . ?
C13 H13A 0.9800 . ?
C13 H13B 0.9800 . ?
C13 H13C 0.9800 . ?
C4 H4A 0.9900 . ?
C4 H4B 0.9900 . ?
C4 C5 1.523(3) . ?
C5 H5A 0.9900 . ?
C5 H5B 0.9900 . ?
C2 H2A 0.9900 . ?
C2 H2B 0.9900 . ?
C14 H14A 0.9800 . ?
C14 H14B 0.9800 . ?
C14 H14C 0.9800 . ?
